data_4063946
loop_
_publ_author_name
'Canovese, Luciano'
'Visentin, Fabiano'
'Levi, Carlo'
'Bertolasi, Valerio'

_publ_section_title
;
 Synthesis and Mechanism of Formation of Novel NHC&#x2212;NAC Bis-Carbene
 Complexes of Gold(I)
;
_journal_issue 4
_journal_name_full Organometallics
_journal_page_first 875
_journal_paper_doi 10.1021/om101057q
_journal_volume 30
_journal_year 2011
_chemical_formula_moiety 'C30 H33 Au N3, B F4, C H2 Cl2'
_chemical_formula_sum 'C31 H35 Au B Cl2 F4 N3'
_chemical_formula_weight 804.30
_chemical_name_systematic
;
?
;
_space_group_IT_number 14
_symmetry_cell_setting monoclinic
_symmetry_space_group_name_Hall '-P 2ybc'
_symmetry_space_group_name_H-M 'P 1 21/c 1'
_atom_sites_solution_hydrogens geom
_atom_sites_solution_primary direct
_atom_sites_solution_secondary difmap
_audit_creation_method SHELXL-97
_cell_angle_alpha 90.00
_cell_angle_beta 91.5986(7)
_cell_angle_gamma 90.00
_cell_formula_units_Z 4
_cell_length_a 12.4567(2)
_cell_length_b 15.8378(3)
_cell_length_c 17.4139(4)
_cell_measurement_reflns_used 22883
_cell_measurement_temperature 295
_cell_measurement_theta_max 27.50
_cell_measurement_theta_min 3.48
_cell_volume 3434.19(12)
_computing_cell_refinement 'Denzo-SMN (Otwinowski & Minor, 1997)'
_computing_data_collection 'COLLECT (Nonius, 1998)'
_computing_data_reduction 'Denzo-SMN (Otwinowski & Minor, 1997)'
_computing_molecular_graphics 'ORTEPIII (Burnett & Johnson, 1996)'
_computing_publication_material 'SHELXL-97 (Sheldrick, 1997), PARST (Nardelli, 1995)'
_computing_structure_refinement 'SHELXL-97 (Sheldrick, 1997)'
_computing_structure_solution 'SIR97 (Altomare et al., 1999)'
_diffrn_ambient_temperature 295
_diffrn_measured_fraction_theta_full 0.994
_diffrn_measured_fraction_theta_max 0.994
_diffrn_measurement_device_type 'Nonius Kappa CCD'
_diffrn_measurement_method '\f scans and \w scans'
_diffrn_radiation_monochromator graphite
_diffrn_radiation_source 'fine-focus sealed tube'
_diffrn_radiation_type MoK\a
_diffrn_radiation_wavelength 0.71073
_diffrn_reflns_av_R_equivalents 0.0419
_diffrn_reflns_av_sigmaI/netI 0.0420
_diffrn_reflns_limit_h_max 16
_diffrn_reflns_limit_h_min -16
_diffrn_reflns_limit_k_max 20
_diffrn_reflns_limit_k_min -18
_diffrn_reflns_limit_l_max 22
_diffrn_reflns_limit_l_min -18
_diffrn_reflns_number 22883
_diffrn_reflns_theta_full 27.50
_diffrn_reflns_theta_max 27.50
_diffrn_reflns_theta_min 3.48
_exptl_absorpt_coefficient_mu 4.485
_exptl_absorpt_correction_T_max 0.529
_exptl_absorpt_correction_T_min 0.450
_exptl_absorpt_correction_type empirical
_exptl_absorpt_process_details 'SORTAV (R.H. Blessing, Acta Crystallogr., 1995, A51, 33)'
_exptl_crystal_colour colorless
_exptl_crystal_density_diffrn 1.556
_exptl_crystal_density_method 'not measured'
_exptl_crystal_description block
_exptl_crystal_F_000 1584
_exptl_crystal_size_max 0.24
_exptl_crystal_size_mid 0.17
_exptl_crystal_size_min 0.12
_refine_diff_density_max 0.927
_refine_diff_density_min -1.169
_refine_diff_density_rms 0.106
_refine_ls_extinction_method none
_refine_ls_goodness_of_fit_ref 1.039
_refine_ls_hydrogen_treatment constr
_refine_ls_matrix_type full
_refine_ls_number_parameters 371
_refine_ls_number_reflns 7845
_refine_ls_number_restraints 28
_refine_ls_restrained_S_all 1.044
_refine_ls_R_factor_all 0.0615
_refine_ls_R_factor_gt 0.0426
_refine_ls_shift/su_max 0.001
_refine_ls_shift/su_mean 0.000
_refine_ls_structure_factor_coef Fsqd
_refine_ls_weighting_details 'calc w=1/[\s^2^(Fo^2^)+(0.0684P)^2^+1.5685P] where P=(Fo^2^+2Fc^2^)/3'
_refine_ls_weighting_scheme calc
_refine_ls_wR_factor_gt 0.1110
_refine_ls_wR_factor_ref 0.1204
_reflns_number_gt 5982
_reflns_number_total 7845
_reflns_threshold_expression I>2sigma(I)
_cod_data_source_file om101057q_si_002.cif
_cod_data_source_block '[Au(IMes)DIC]BF4'
_cod_original_sg_symbol_H-M 'P 21/c'
_cod_database_code 4063946

loop_
_symmetry_equiv_pos_as_xyz
'x, y, z'
'-x, y+1/2, -z+1/2'
'-x, -y, -z'
'x, -y-1/2, z-1/2'

loop_
_atom_site_label
_atom_site_type_symbol
_atom_site_fract_x
_atom_site_fract_y
_atom_site_fract_z
_atom_site_U_iso_or_equiv
_atom_site_adp_type
_atom_site_occupancy
_atom_site_symmetry_multiplicity
_atom_site_calc_flag
_atom_site_refinement_flags
Au1 Au 0.820311(15) 0.287196(12) 0.039756(10) 0.05804(10) Uani 1 1 d .
C1 C 0.7649(4) 0.3837(3) 0.1011(3) 0.0565(11) Uani 1 1 d .
N1 N 0.7762(3) 0.3935(3) 0.1780(2) 0.0580(9) Uani 1 1 d .
N2 N 0.7164(3) 0.4558(2) 0.0764(2) 0.0566(9) Uani 1 1 d .
C2 C 0.7380(5) 0.4706(4) 0.2008(3) 0.0724(14) Uani 1 1 d .
H2 H 0.7384 0.4916 0.2507 0.087 Uiso 1 1 calc R
C3 C 0.6999(4) 0.5100(3) 0.1375(3) 0.0707(14) Uani 1 1 d .
H3 H 0.6685 0.5632 0.1351 0.085 Uiso 1 1 calc R
C4 C 0.8192(3) 0.3265(3) 0.2280(3) 0.0523(10) Uani 1 1 d .
C5 C 0.7488(4) 0.2738(3) 0.2651(3) 0.0643(13) Uani 1 1 d .
C6 C 0.7912(5) 0.2083(3) 0.3077(3) 0.0666(13) Uani 1 1 d .
H6 H 0.7448 0.1726 0.3332 0.080 Uiso 1 1 calc R
C7 C 0.9003(4) 0.1934(3) 0.3142(3) 0.0605(12) Uani 1 1 d .
C8 C 0.9679(4) 0.2482(4) 0.2779(3) 0.0627(12) Uani 1 1 d .
H8 H 1.0416 0.2397 0.2829 0.075 Uiso 1 1 calc R
C9 C 0.9295(4) 0.3163(3) 0.2338(3) 0.0565(11) Uani 1 1 d .
C10 C 0.6273(5) 0.2859(5) 0.2587(5) 0.099(2) Uani 1 1 d .
H10A H 0.5922 0.2388 0.2821 0.148 Uiso 1 1 calc R
H10B H 0.6053 0.2893 0.2055 0.148 Uiso 1 1 calc R
H10C H 0.6078 0.3370 0.2844 0.148 Uiso 1 1 calc R
C11 C 0.9456(6) 0.1203(4) 0.3588(4) 0.0914(19) Uani 1 1 d .
H11A H 0.9661 0.1385 0.4097 0.137 Uiso 1 1 calc R
H11B H 1.0074 0.0987 0.3335 0.137 Uiso 1 1 calc R
H11C H 0.8923 0.0767 0.3617 0.137 Uiso 1 1 calc R
C12 C 1.0062(5) 0.3751(4) 0.1953(4) 0.0841(18) Uani 1 1 d .
H12A H 1.0464 0.4062 0.2337 0.126 Uiso 1 1 calc R
H12B H 0.9665 0.4137 0.1629 0.126 Uiso 1 1 calc R
H12C H 1.0546 0.3430 0.1649 0.126 Uiso 1 1 calc R
C13 C 0.6854(3) 0.4714(3) -0.0026(3) 0.0563(11) Uani 1 1 d .
C14 C 0.6018(4) 0.4237(3) -0.0359(3) 0.0598(11) Uani 1 1 d .
C15 C 0.5754(4) 0.4398(3) -0.1124(3) 0.0645(12) Uani 1 1 d .
H15 H 0.5216 0.4078 -0.1363 0.077 Uiso 1 1 calc R
C16 C 0.6259(4) 0.5015(4) -0.1546(3) 0.0720(15) Uani 1 1 d .
C17 C 0.7055(5) 0.5486(4) -0.1190(3) 0.0741(14) Uani 1 1 d .
H17 H 0.7387 0.5910 -0.1466 0.089 Uiso 1 1 calc R
C18 C 0.7379(4) 0.5349(4) -0.0429(3) 0.0681(13) Uani 1 1 d .
C19 C 0.5395(4) 0.3595(4) 0.0080(4) 0.0760(15) Uani 1 1 d .
H19A H 0.5854 0.3128 0.0214 0.114 Uiso 1 1 calc R
H19B H 0.4799 0.3399 -0.0232 0.114 Uiso 1 1 calc R
H19C H 0.5134 0.3849 0.0540 0.114 Uiso 1 1 calc R
C20 C 0.8287(5) 0.5857(5) -0.0066(4) 0.098(2) Uani 1 1 d .
H20A H 0.8881 0.5489 0.0057 0.147 Uiso 1 1 calc R
H20B H 0.8047 0.6120 0.0395 0.147 Uiso 1 1 calc R
H20C H 0.8512 0.6283 -0.0419 0.147 Uiso 1 1 calc R
C21 C 0.5940(6) 0.5192(6) -0.2381(4) 0.106(2) Uani 1 1 d .
H21A H 0.5336 0.4846 -0.2529 0.159 Uiso 1 1 calc R
H21B H 0.6532 0.5064 -0.2702 0.159 Uiso 1 1 calc R
H21C H 0.5750 0.5776 -0.2438 0.159 Uiso 1 1 calc R
C22 C 0.8831(5) 0.1939(4) -0.0171(3) 0.0703(14) Uani 1 1 d .
N3 N 0.9269(4) 0.1388(3) -0.0482(2) 0.0685(11) Uani 1 1 d .
C23 C 0.9781(5) 0.0735(3) -0.0833(3) 0.0676(13) Uani 1 1 d .
C24 C 0.9170(6) 0.0031(4) -0.1042(3) 0.0796(16) Uani 1 1 d .
C25 C 0.9717(9) -0.0629(5) -0.1382(4) 0.108(3) Uani 1 1 d .
H25 H 0.9350 -0.1114 -0.1538 0.130 Uiso 1 1 calc R
C26 C 1.0819(9) -0.0560(6) -0.1489(4) 0.116(3) Uani 1 1 d .
H26 H 1.1178 -0.1003 -0.1721 0.139 Uiso 1 1 calc R
C27 C 1.1368(7) 0.0116(6) -0.1269(4) 0.106(3) Uani 1 1 d .
H27 H 1.2106 0.0129 -0.1336 0.127 Uiso 1 1 calc R
C28 C 1.0870(5) 0.0809(4) -0.0941(3) 0.0819(17) Uani 1 1 d .
C29 C 0.7989(6) -0.0006(5) -0.0900(4) 0.101(2) Uani 1 1 d .
H29A H 0.7875 0.0002 -0.0357 0.151 Uiso 1 1 calc R
H29B H 0.7694 -0.0516 -0.1117 0.151 Uiso 1 1 calc R
H29C H 0.7640 0.0473 -0.1136 0.151 Uiso 1 1 calc R
C30 C 1.1486(6) 0.1604(6) -0.0712(5) 0.112(2) Uani 1 1 d .
H30A H 1.1061 0.2092 -0.0843 0.168 Uiso 1 1 calc R
H30B H 1.2148 0.1624 -0.0981 0.168 Uiso 1 1 calc R
H30C H 1.1637 0.1598 -0.0168 0.168 Uiso 1 1 calc R
C31 C 0.4897(8) 0.1217(8) 0.0581(7) 0.155(4) Uani 1 1 d .
H31A H 0.4548 0.1687 0.0831 0.186 Uiso 1 1 calc R
H31B H 0.4619 0.0698 0.0796 0.186 Uiso 1 1 calc R
Cl1 Cl 0.6246(2) 0.12691(19) 0.0764(2) 0.1579(11) Uani 1 1 d .
Cl2 Cl 0.4592(4) 0.1247(3) -0.0394(3) 0.234(2) Uani 1 1 d .
B1 B 0.6878(8) 0.7924(6) -0.2406(6) 0.107(3) Uiso 1 1 d D
F1A F 0.6609(13) 0.8711(8) -0.2059(9) 0.181(2) Uiso 0.50 1 d PD
F1B F 0.6130(12) 0.8561(9) -0.2379(10) 0.181(2) Uiso 0.50 1 d PD
F2A F 0.7672(13) 0.7840(8) -0.1840(9) 0.181(2) Uiso 0.50 1 d PD
F2B F 0.7796(11) 0.8315(10) -0.2609(9) 0.181(2) Uiso 0.50 1 d PD
F3A F 0.6245(12) 0.7464(11) -0.1903(9) 0.181(2) Uiso 0.50 1 d PD
F3B F 0.6716(14) 0.7263(9) -0.2882(10) 0.181(2) Uiso 0.50 1 d PD
F4A F 0.6361(14) 0.7982(10) -0.3124(9) 0.181(2) Uiso 0.50 1 d PD
F4B F 0.7487(14) 0.7190(8) -0.2515(11) 0.181(2) Uiso 0.50 1 d PD

loop_
_atom_site_aniso_label
_atom_site_aniso_U_11
_atom_site_aniso_U_22
_atom_site_aniso_U_33
_atom_site_aniso_U_23
_atom_site_aniso_U_13
_atom_site_aniso_U_12
Au1 0.06762(15) 0.05639(14) 0.05028(13) -0.00428(8) 0.00487(8) 0.01267(8)
C1 0.060(3) 0.062(3) 0.048(2) -0.004(2) 0.0033(19) 0.009(2)
N1 0.067(2) 0.058(2) 0.049(2) -0.0039(17) 0.0040(17) 0.0134(18)
N2 0.060(2) 0.056(2) 0.054(2) -0.0029(18) 0.0029(16) 0.0130(17)
C2 0.087(4) 0.074(3) 0.057(3) -0.010(3) 0.002(2) 0.022(3)
C3 0.082(3) 0.061(3) 0.069(3) -0.007(3) 0.007(3) 0.022(3)
C4 0.055(2) 0.056(3) 0.046(2) -0.006(2) 0.0034(18) 0.005(2)
C5 0.056(3) 0.079(4) 0.059(3) 0.000(2) 0.007(2) -0.001(2)
C6 0.068(3) 0.068(3) 0.065(3) 0.001(2) 0.012(2) -0.012(2)
C7 0.076(3) 0.057(3) 0.048(3) -0.003(2) 0.002(2) 0.006(2)
C8 0.052(3) 0.079(3) 0.056(3) -0.009(3) -0.004(2) 0.008(2)
C9 0.057(3) 0.060(3) 0.053(3) -0.007(2) 0.0022(19) -0.004(2)
C10 0.050(3) 0.139(7) 0.108(6) 0.020(4) 0.013(3) 0.004(3)
C11 0.114(5) 0.078(4) 0.082(4) 0.015(3) 0.002(4) 0.021(4)
C12 0.067(3) 0.101(5) 0.085(4) 0.019(3) 0.009(3) -0.019(3)
C13 0.052(2) 0.061(3) 0.057(3) -0.004(2) 0.0017(18) 0.010(2)
C14 0.054(2) 0.055(3) 0.071(3) -0.008(2) 0.006(2) 0.016(2)
C15 0.062(3) 0.068(3) 0.063(3) -0.012(3) -0.005(2) 0.013(2)
C16 0.067(3) 0.092(4) 0.057(3) 0.001(3) 0.001(2) 0.030(3)
C17 0.078(3) 0.078(4) 0.068(3) 0.012(3) 0.019(3) 0.006(3)
C18 0.067(3) 0.074(3) 0.063(3) 0.001(3) 0.005(2) 0.002(3)
C19 0.070(3) 0.064(3) 0.094(4) 0.002(3) 0.003(3) 0.002(3)
C20 0.096(4) 0.108(5) 0.091(5) 0.003(4) 0.000(3) -0.032(4)
C21 0.104(5) 0.150(7) 0.064(4) 0.002(4) -0.001(3) 0.012(5)
C22 0.087(4) 0.072(3) 0.051(3) -0.005(3) 0.002(2) 0.013(3)
N3 0.094(3) 0.065(3) 0.047(2) 0.001(2) 0.006(2) 0.019(2)
C23 0.094(4) 0.063(3) 0.045(3) 0.001(2) 0.006(2) 0.026(3)
C24 0.124(5) 0.069(4) 0.045(3) -0.003(3) -0.007(3) 0.016(3)
C25 0.176(8) 0.071(4) 0.077(4) -0.021(4) -0.019(5) 0.026(5)
C26 0.160(8) 0.113(7) 0.074(4) -0.024(4) 0.003(5) 0.063(6)
C27 0.118(5) 0.130(7) 0.071(4) 0.005(4) 0.008(4) 0.062(5)
C28 0.097(4) 0.091(4) 0.058(3) 0.005(3) 0.000(3) 0.033(4)
C29 0.130(6) 0.103(5) 0.069(4) -0.005(4) -0.008(4) -0.008(4)
C30 0.097(5) 0.131(7) 0.107(6) 0.014(5) -0.006(4) 0.006(5)
C31 0.121(7) 0.161(10) 0.184(11) 0.025(8) 0.035(7) -0.024(6)
Cl1 0.1037(15) 0.159(2) 0.211(3) 0.056(2) 0.0062(16) 0.0004(14)
Cl2 0.235(4) 0.202(4) 0.259(5) 0.013(4) -0.086(4) -0.032(3)

loop_
_atom_type_symbol
_atom_type_description
_atom_type_scat_dispersion_real
_atom_type_scat_dispersion_imag
_atom_type_scat_source
Au Au -2.0133 8.8022 'International Tables Vol C Tables 4.2.6.8 and 6.1.1.4'
C C 0.0033 0.0016 'International Tables Vol C Tables 4.2.6.8 and 6.1.1.4'
H H 0.0000 0.0000 'International Tables Vol C Tables 4.2.6.8 and 6.1.1.4'
B B 0.0013 0.0007 'International Tables Vol C Tables 4.2.6.8 and 6.1.1.4'
F F 0.0171 0.0103 'International Tables Vol C Tables 4.2.6.8 and 6.1.1.4'
N N 0.0061 0.0033 'International Tables Vol C Tables 4.2.6.8 and 6.1.1.4'
Cl Cl 0.1484 0.1585 'International Tables Vol C Tables 4.2.6.8 and 6.1.1.4'

loop_
_geom_angle_atom_site_label_1
_geom_angle_atom_site_label_2
_geom_angle_atom_site_label_3
_geom_angle
C22 Au1 C1 176.5(2)
N1 C1 N2 104.5(4)
N1 C1 Au1 126.1(3)
N2 C1 Au1 129.2(3)
C1 N1 C2 111.1(4)
C1 N1 C4 122.1(4)
C2 N1 C4 126.7(4)
C1 N2 C3 110.6(4)
C1 N2 C13 123.5(4)
C3 N2 C13 125.9(4)
C3 C2 N1 107.1(5)
C3 C2 H2 126.5
N1 C2 H2 126.5
C2 C3 N2 106.7(4)
C2 C3 H3 126.7
N2 C3 H3 126.7
C5 C4 C9 122.4(5)
C5 C4 N1 119.2(4)
C9 C4 N1 118.3(4)
C6 C5 C4 118.0(5)
C6 C5 C10 120.0(5)
C4 C5 C10 122.0(5)
C5 C6 C7 122.4(5)
C5 C6 H6 118.8
C7 C6 H6 118.8
C8 C7 C6 118.0(5)
C8 C7 C11 120.0(5)
C6 C7 C11 122.0(5)
C7 C8 C9 122.3(5)
C7 C8 H8 118.9
C9 C8 H8 118.9
C4 C9 C8 116.9(5)
C4 C9 C12 122.4(5)
C8 C9 C12 120.7(5)
C5 C10 H10A 109.5
C5 C10 H10B 109.5
H10A C10 H10B 109.5
C5 C10 H10C 109.5
H10A C10 H10C 109.5
H10B C10 H10C 109.5
C7 C11 H11A 109.5
C7 C11 H11B 109.5
H11A C11 H11B 109.5
C7 C11 H11C 109.5
H11A C11 H11C 109.5
H11B C11 H11C 109.5
C9 C12 H12A 109.5
C9 C12 H12B 109.5
H12A C12 H12B 109.5
C9 C12 H12C 109.5
H12A C12 H12C 109.5
H12B C12 H12C 109.5
C14 C13 C18 122.2(5)
C14 C13 N2 118.8(4)
C18 C13 N2 119.1(4)
C15 C14 C13 117.0(5)
C15 C14 C19 120.1(5)
C13 C14 C19 122.9(5)
C14 C15 C16 122.7(5)
C14 C15 H15 118.6
C16 C15 H15 118.6
C17 C16 C15 118.4(5)
C17 C16 C21 119.8(6)
C15 C16 C21 121.8(6)
C16 C17 C18 122.1(5)
C16 C17 H17 118.9
C18 C17 H17 118.9
C17 C18 C13 117.5(5)
C17 C18 C20 120.7(5)
C13 C18 C20 121.8(5)
C14 C19 H19A 109.5
C14 C19 H19B 109.5
H19A C19 H19B 109.5
C14 C19 H19C 109.5
H19A C19 H19C 109.5
H19B C19 H19C 109.5
C18 C20 H20A 109.5
C18 C20 H20B 109.5
H20A C20 H20B 109.5
C18 C20 H20C 109.5
H20A C20 H20C 109.5
H20B C20 H20C 109.5
C16 C21 H21A 109.5
C16 C21 H21B 109.5
H21A C21 H21B 109.5
C16 C21 H21C 109.5
H21A C21 H21C 109.5
H21B C21 H21C 109.5
N3 C22 Au1 175.5(5)
C22 N3 C23 179.0(5)
N3 C23 C28 118.0(6)
N3 C23 C24 117.6(5)
C28 C23 C24 124.4(5)
C25 C24 C23 116.3(7)
C25 C24 C29 122.4(7)
C23 C24 C29 121.3(5)
C24 C25 C26 119.6(7)
C24 C25 H25 120.2
C26 C25 H25 120.2
C27 C26 C25 121.9(7)
C27 C26 H26 119.1
C25 C26 H26 119.1
C26 C27 C28 121.6(8)
C26 C27 H27 119.2
C28 C27 H27 119.2
C23 C28 C27 116.2(7)
C23 C28 C30 121.6(6)
C27 C28 C30 122.2(7)
C24 C29 H29A 109.5
C24 C29 H29B 109.5
H29A C29 H29B 109.5
C24 C29 H29C 109.5
H29A C29 H29C 109.5
H29B C29 H29C 109.5
C28 C30 H30A 109.5
C28 C30 H30B 109.5
H30A C30 H30B 109.5
C28 C30 H30C 109.5
H30A C30 H30C 109.5
H30B C30 H30C 109.5
Cl1 C31 Cl2 111.7(6)
Cl1 C31 H31A 109.3
Cl2 C31 H31A 109.3
Cl1 C31 H31B 109.3
Cl2 C31 H31B 109.3
H31A C31 H31B 107.9
F3B B1 F2B 107.9(11)
F3B B1 F1B 120.0(13)
F2B B1 F1B 104.5(11)
F3B B1 F2A 117.2(12)
F2B B1 F2A 68.8(10)
F1B B1 F2A 121.2(12)
F3B B1 F4A 56.0(8)
F2B B1 F4A 96.2(11)
F1B B1 F4A 71.6(10)
F2A B1 F4A 161.7(14)
F3B B1 F3A 84.4(11)
F2B B1 F3A 153.5(12)
F1B B1 F3A 88.1(12)
F2A B1 F3A 84.7(11)
F4A B1 F3A 110.0(12)
F3B B1 F4B 49.2(9)
F2B B1 F4B 83.1(10)
F1B B1 F4B 168.9(13)
F2A B1 F4B 68.8(10)
F4A B1 F4B 99.9(12)
F3A B1 F4B 88.3(11)
F3B B1 F1A 154.8(13)
F2B B1 F1A 85.4(10)
F1B B1 F1A 34.8(8)
F2A B1 F1A 87.3(10)
F4A B1 F1A 102.3(12)
F3A B1 F1A 92.7(11)
F4B B1 F1A 156.0(13)
F1B F1A B1 69.1(11)
F1A F1B B1 76.2(12)
F1A F1B F4A 123.5(17)
B1 F1B F4A 54.7(7)
B1 F2A F2B 54.8(7)
B1 F2A F4B 56.2(7)
F2B F2A F4B 71.8(11)
B1 F2B F2A 56.4(7)
F4B F3B F4A 123.1(14)
F4B F3B B1 68.0(9)
F4A F3B B1 63.8(8)
F3B F4A B1 60.2(7)
F3B F4A F1B 107.8(12)
B1 F4A F1B 53.7(7)
F3B F4B B1 62.9(8)
F3B F4B F2A 117.0(11)
B1 F4B F2A 55.0(7)

loop_
_geom_bond_atom_site_label_1
_geom_bond_atom_site_label_2
_geom_bond_distance
Au1 C22 1.954(6)
Au1 C1 1.998(5)
C1 N1 1.352(6)
C1 N2 1.357(6)
N1 C2 1.374(6)
N1 C4 1.464(6)
N2 C3 1.387(6)
N2 C13 1.439(6)
C2 C3 1.341(8)
C2 H2 0.9300
C3 H3 0.9300
C4 C5 1.383(7)
C4 C9 1.385(6)
C5 C6 1.373(8)
C5 C10 1.527(8)
C6 C7 1.381(8)
C6 H6 0.9300
C7 C8 1.374(8)
C7 C11 1.496(8)
C8 C9 1.401(8)
C8 H8 0.9300
C9 C12 1.504(7)
C10 H10A 0.9600
C10 H10B 0.9600
C10 H10C 0.9600
C11 H11A 0.9600
C11 H11B 0.9600
C11 H11C 0.9600
C12 H12A 0.9600
C12 H12B 0.9600
C12 H12C 0.9600
C13 C14 1.399(7)
C13 C18 1.400(7)
C14 C15 1.385(7)
C14 C19 1.502(7)
C15 C16 1.386(8)
C15 H15 0.9300
C16 C17 1.374(8)
C16 C21 1.522(8)
C17 C18 1.391(8)
C17 H17 0.9300
C18 C20 1.512(8)
C19 H19A 0.9600
C19 H19B 0.9600
C19 H19C 0.9600
C20 H20A 0.9600
C20 H20B 0.9600
C20 H20C 0.9600
C21 H21A 0.9600
C21 H21B 0.9600
C21 H21C 0.9600
C22 N3 1.171(7)
N3 C23 1.368(6)
C23 C28 1.379(8)
C23 C24 1.393(9)
C24 C25 1.389(9)
C24 C29 1.500(9)
C25 C26 1.395(13)
C25 H25 0.9300
C26 C27 1.321(13)
C26 H26 0.9300
C27 C28 1.391(9)
C27 H27 0.9300
C28 C30 1.522(11)
C29 H29A 0.9600
C29 H29B 0.9600
C29 H29C 0.9600
C30 H30A 0.9600
C30 H30B 0.9600
C30 H30C 0.9600
C31 Cl1 1.704(10)
C31 Cl2 1.730(13)
C31 H31A 0.9700
C31 H31B 0.9700
B1 F3B 1.347(11)
B1 F2B 1.356(11)
B1 F1B 1.376(12)
B1 F2A 1.383(12)
B1 F4A 1.393(13)
B1 F3A 1.399(12)
B1 F4B 1.403(12)
B1 F1A 1.430(12)
F1A F1B 0.840(19)
F1B F4A 1.62(2)
F2A F2B 1.55(2)
F2A F4B 1.57(2)
F3B F4B 1.15(2)
F3B F4A 1.288(17)
